data_2228474
loop_
_publ_author_name
'Kashaev, Artyom G.'
'Zimichev, Anatoliy V.'
'Rybakov, Victor B.'
'Klimochkin, Yurij N.'
'Zemtsova, Margarita N.'

_publ_section_title
;
 4-Allyl-3-(2-methyl-4-quinolyl)-1<i>H</i>-1,2,4-triazole-5(4<i>H</i>)-thione
;
_journal_coeditor_code NG5047
_journal_issue 12
_journal_name_full 'Acta Crystallographica Section E'
_journal_page_first o3090
_journal_paper_doi 10.1107/S1600536810044697
_journal_volume 66
_journal_year 2010
_chemical_formula_iupac 'C15 H14 N4 S'
_chemical_formula_moiety 'C15 H14 N4 S'
_chemical_formula_sum 'C15 H14 N4 S'
_chemical_formula_weight 282.37
_chemical_melting_point_gt 494
_chemical_melting_point_lt 495
_chemical_name_systematic
;
4-Allyl-3-(2-methyl-4-quinolyl)-1<i>H</i>-1,2,4-triazole-5(4<i>H</i>)-thione
;
_space_group_IT_number 14
_symmetry_cell_setting monoclinic
_symmetry_space_group_name_Hall '-P 2yn'
_symmetry_space_group_name_H-M 'P 1 21/n 1'
_atom_sites_solution_hydrogens geom
_atom_sites_solution_primary direct
_atom_sites_solution_secondary difmap
_cell_angle_alpha 90.00
_cell_angle_beta 96.034(9)
_cell_angle_gamma 90.00
_cell_formula_units_Z 4
_cell_length_a 7.8184(8)
_cell_length_b 11.5159(13)
_cell_length_c 15.7723(14)
_cell_measurement_reflns_used 25
_cell_measurement_temperature 295(2)
_cell_measurement_theta_max 32.36
_cell_measurement_theta_min 29.94
_cell_volume 1412.2(3)
_computing_cell_refinement '<i>CAD-4 EXPRESS</i> (Enraf--Nonius, 1994)'
_computing_data_collection '<i>CAD-4 EXPRESS</i> (Enraf--Nonius, 1994)'
_computing_data_reduction '<i>XCAD4</i> (Harms & Wocadlo, 1995)'
_computing_molecular_graphics '<i>ORTEP-3</i> (Farrugia, 1997)'
_computing_publication_material '<i>WinGX</i> (Farrugia, 1999)'
_computing_structure_refinement '<i>SHELXL97</i> (Sheldrick, 2008)'
_computing_structure_solution '<i>SHELXS97</i> (Sheldrick, 2008)'
_diffrn_ambient_temperature 295(2)
_diffrn_measured_fraction_theta_full 0.996
_diffrn_measured_fraction_theta_max 0.996
_diffrn_measurement_device '\k--geometry diffractometer'
_diffrn_measurement_device_type 'Enraf--Nonius CAD-4'
_diffrn_measurement_method 'non-profiled \w'
_diffrn_radiation_monochromator Graphite
_diffrn_radiation_source 'Fine--focus sealed tube'
_diffrn_radiation_type CuK\a
_diffrn_radiation_wavelength 1.54184
_diffrn_reflns_av_R_equivalents 0.0000
_diffrn_reflns_av_sigmaI/netI 0.0159
_diffrn_reflns_limit_h_max 9
_diffrn_reflns_limit_h_min -9
_diffrn_reflns_limit_k_max 14
_diffrn_reflns_limit_k_min 0
_diffrn_reflns_limit_l_max 19
_diffrn_reflns_limit_l_min 0
_diffrn_reflns_number 2897
_diffrn_reflns_theta_full 74.92
_diffrn_reflns_theta_max 74.92
_diffrn_reflns_theta_min 4.76
_diffrn_standards_decay_% 4
_diffrn_standards_interval_time 60
_diffrn_standards_number 1
_exptl_absorpt_coefficient_mu 1.988
_exptl_absorpt_correction_type none
_exptl_crystal_colour colourless
_exptl_crystal_density_diffrn 1.328
_exptl_crystal_density_method 'Not measured'
_exptl_crystal_description Prism
_exptl_crystal_F_000 592
_exptl_crystal_size_max 0.20
_exptl_crystal_size_mid 0.20
_exptl_crystal_size_min 0.20
_refine_diff_density_max 0.278
_refine_diff_density_min -0.597
_refine_ls_extinction_method none
_refine_ls_goodness_of_fit_ref 1.085
_refine_ls_hydrogen_treatment constr
_refine_ls_matrix_type full
_refine_ls_number_parameters 182
_refine_ls_number_reflns 2897
_refine_ls_number_restraints 0
_refine_ls_restrained_S_all 1.085
_refine_ls_R_factor_all 0.0647
_refine_ls_R_factor_gt 0.0609
_refine_ls_shift/su_max 0.001
_refine_ls_shift/su_mean 0.000
_refine_ls_structure_factor_coef Fsqd
_refine_ls_weighting_details 'calc w=1/[\s^2^(Fo^2^)+(0.0953P)^2^+0.6742P] where P=(Fo^2^+2Fc^2^)/3'
_refine_ls_weighting_scheme calc
_refine_ls_wR_factor_gt 0.1672
_refine_ls_wR_factor_ref 0.1712
_reflns_number_gt 2570
_reflns_number_total 2897
_reflns_threshold_expression I>2\s(I)
_cod_data_source_file ng5047.cif
_cod_data_source_block I
_cod_original_sg_symbol_H-M 'P 21/n'
_cod_database_code 2228474
_cod_database_fobs_code 2228474

loop_
_symmetry_equiv_pos_as_xyz
'x, y, z'
'-x+1/2, y+1/2, -z+1/2'
'-x, -y, -z'
'x-1/2, -y-1/2, z-1/2'

loop_
_atom_site_type_symbol
_atom_site_label
_atom_site_fract_x
_atom_site_fract_y
_atom_site_fract_z
_atom_site_U_iso_or_equiv
_atom_site_adp_type
_atom_site_calc_flag
_atom_site_refinement_flags
_atom_site_occupancy
_atom_site_disorder_assembly
_atom_site_disorder_group
N N1 -0.0256(3) 0.68265(17) 0.64417(12) 0.0489(4) Uani d . 1 . .
C C2 0.0117(3) 0.7945(2) 0.64169(14) 0.0510(5) Uani d . 1 . .
C C21 -0.0078(5) 0.8565(2) 0.55821(17) 0.0707(8) Uani d . 1 . .
H H21A -0.0327 0.8014 0.5129 0.106 Uiso calc R 1 . .
H H21B 0.0971 0.8967 0.5505 0.106 Uiso calc R 1 . .
H H21C -0.1002 0.9115 0.5575 0.106 Uiso calc R 1 . .
C C3 0.0741(3) 0.8566(2) 0.71541(14) 0.0504(5) Uani d . 1 . .
H H3 0.1053 0.9340 0.7105 0.060 Uiso calc R 1 . .
C C4 0.0898(3) 0.80569(19) 0.79389(13) 0.0450(5) Uani d . 1 . .
C C5 0.0448(3) 0.6859(2) 0.79967(13) 0.0452(5) Uani d . 1 . .
C C6 0.0506(4) 0.6230(2) 0.87675(16) 0.0572(6) Uani d . 1 . .
H H6 0.0809 0.6605 0.9284 0.069 Uiso calc R 1 . .
C C7 0.0115(4) 0.5067(2) 0.87563(18) 0.0677(7) Uani d . 1 . .
H H7 0.0161 0.4656 0.9266 0.081 Uiso calc R 1 . .
C C8 -0.0351(4) 0.4498(2) 0.79841(18) 0.0636(7) Uani d . 1 . .
H H8 -0.0601 0.3708 0.7986 0.076 Uiso calc R 1 . .
C C9 -0.0446(3) 0.5078(2) 0.72313(15) 0.0521(5) Uani d . 1 . .
H H9 -0.0757 0.4685 0.6723 0.063 Uiso calc R 1 . .
C C10 -0.0073(3) 0.62756(19) 0.72191(14) 0.0445(5) Uani d . 1 . .
C C11 0.1589(3) 0.87239(19) 0.86904(13) 0.0438(5) Uani d . 1 . .
N N12 0.1212(2) 0.98612(16) 0.88595(11) 0.0426(4) Uani d . 1 . .
C C13 0.2140(3) 1.0161(2) 0.96191(13) 0.0461(5) Uani d . 1 . .
S S13 0.20807(9) 1.14068(5) 1.01518(4) 0.0584(2) Uani d . 1 . .
N N14 0.3062(3) 0.91993(18) 0.98323(11) 0.0509(5) Uani d . 1 . .
H H14 0.3792 0.9153 1.0279 0.061 Uiso calc R 1 . .
N N15 0.2733(3) 0.83085(18) 0.92762(12) 0.0512(5) Uani d . 1 . .
C C16 -0.0166(3) 1.0582(2) 0.84356(15) 0.0479(5) Uani d . 1 . .
H H16A -0.0686 1.1025 0.8864 0.057 Uiso calc R 1 . .
H H16B -0.1045 1.0080 0.8154 0.057 Uiso calc R 1 . .
C C17 0.0426(3) 1.1402(2) 0.77948(17) 0.0544(6) Uani d . 1 . .
H H17 0.1430 1.1819 0.7946 0.065 Uiso calc R 1 . .
C C18 -0.0369(4) 1.1571(3) 0.70368(19) 0.0670(7) Uani d . 1 . .
H H18A -0.1377 1.1167 0.6865 0.080 Uiso calc R 1 . .
H H18B 0.0070 1.2096 0.6667 0.080 Uiso calc R 1 . .

loop_
_atom_site_aniso_label
_atom_site_aniso_U_11
_atom_site_aniso_U_22
_atom_site_aniso_U_33
_atom_site_aniso_U_12
_atom_site_aniso_U_13
_atom_site_aniso_U_23
N1 0.0549(11) 0.0500(10) 0.0402(9) 0.0018(8) -0.0018(8) -0.0032(8)
C2 0.0626(14) 0.0476(12) 0.0413(11) 0.0030(10) -0.0012(9) -0.0011(9)
C21 0.109(2) 0.0540(15) 0.0459(13) -0.0009(14) -0.0077(14) 0.0031(11)
C3 0.0633(14) 0.0436(12) 0.0431(12) 0.0006(10) -0.0004(10) -0.0017(9)
C4 0.0485(11) 0.0460(11) 0.0398(11) 0.0019(9) 0.0016(8) -0.0034(9)
C5 0.0489(11) 0.0448(11) 0.0413(11) 0.0035(9) 0.0025(8) -0.0019(9)
C6 0.0772(17) 0.0522(13) 0.0417(12) -0.0016(12) 0.0037(11) 0.0006(10)
C7 0.099(2) 0.0514(14) 0.0521(14) -0.0034(14) 0.0051(13) 0.0072(11)
C8 0.0819(19) 0.0430(12) 0.0656(16) -0.0012(12) 0.0059(13) -0.0003(11)
C9 0.0570(13) 0.0467(12) 0.0517(13) 0.0013(10) 0.0017(10) -0.0068(10)
C10 0.0457(11) 0.0454(11) 0.0421(11) 0.0032(9) 0.0027(8) -0.0024(8)
C11 0.0487(11) 0.0439(11) 0.0384(10) 0.0003(9) 0.0022(8) -0.0025(8)
N12 0.0456(9) 0.0429(9) 0.0392(9) -0.0006(7) 0.0045(7) -0.0013(7)
C13 0.0497(11) 0.0497(12) 0.0394(10) -0.0056(9) 0.0070(8) -0.0023(9)
S13 0.0753(5) 0.0485(4) 0.0524(4) -0.0073(3) 0.0107(3) -0.0104(2)
N14 0.0568(11) 0.0537(11) 0.0402(9) 0.0034(9) -0.0039(8) -0.0066(8)
N15 0.0582(11) 0.0496(10) 0.0436(10) 0.0068(9) -0.0044(8) -0.0062(8)
C16 0.0475(11) 0.0469(12) 0.0498(12) 0.0049(9) 0.0071(9) 0.0032(9)
C17 0.0574(13) 0.0440(12) 0.0626(14) -0.0004(10) 0.0106(11) 0.0053(10)
C18 0.0805(19) 0.0596(15) 0.0617(16) 0.0015(13) 0.0115(13) 0.0118(12)

loop_
_atom_type_symbol
_atom_type_description
_atom_type_scat_dispersion_real
_atom_type_scat_dispersion_imag
_atom_type_scat_source
C C 0.0181 0.0091 'International Tables Vol C Tables 4.2.6.8 and 6.1.1.4'
H H 0.0000 0.0000 'International Tables Vol C Tables 4.2.6.8 and 6.1.1.4'
Cl Cl 0.3639 0.7018 'International Tables Vol C Tables 4.2.6.8 and 6.1.1.4'
N N 0.0311 0.0180 'International Tables Vol C Tables 4.2.6.8 and 6.1.1.4'
O O 0.0492 0.0322 'International Tables Vol C Tables 4.2.6.8 and 6.1.1.4'

loop_
_geom_angle_atom_site_label_1
_geom_angle_atom_site_label_2
_geom_angle_atom_site_label_3
_geom_angle_site_symmetry_1
_geom_angle_site_symmetry_3
_geom_angle
_geom_angle_publ_flag
C2 N1 C10 . . 118.25(19) ?
N1 C2 C3 . . 121.9(2) ?
N1 C2 C21 . . 119.4(2) ?
C3 C2 C21 . . 118.7(2) ?
C2 C21 H21A . . 109.5 ?
C2 C21 H21B . . 109.5 ?
H21A C21 H21B . . 109.5 ?
C2 C21 H21C . . 109.5 ?
H21A C21 H21C . . 109.5 ?
H21B C21 H21C . . 109.5 ?
C4 C3 C2 . . 121.5(2) ?
C4 C3 H3 . . 119.3 ?
C2 C3 H3 . . 119.3 ?
C3 C4 C5 . . 118.3(2) ?
C3 C4 C11 . . 119.9(2) ?
C5 C4 C11 . . 121.75(19) ?
C6 C5 C10 . . 118.8(2) ?
C6 C5 C4 . . 124.3(2) ?
C10 C5 C4 . . 116.8(2) ?
C7 C6 C5 . . 120.1(2) ?
C7 C6 H6 . . 119.9 ?
C5 C6 H6 . . 119.9 ?
C6 C7 C8 . . 120.4(2) ?
C6 C7 H7 . . 119.8 ?
C8 C7 H7 . . 119.8 ?
C9 C8 C7 . . 121.1(2) ?
C9 C8 H8 . . 119.4 ?
C7 C8 H8 . . 119.4 ?
C8 C9 C10 . . 120.0(2) ?
C8 C9 H9 . . 120.0 ?
C10 C9 H9 . . 120.0 ?
N1 C10 C9 . . 117.5(2) ?
N1 C10 C5 . . 123.1(2) ?
C9 C10 C5 . . 119.4(2) ?
N15 C11 N12 . . 110.86(19) ?
N15 C11 C4 . . 123.1(2) ?
N12 C11 C4 . . 125.98(19) ?
C11 N12 C13 . . 107.68(18) ?
C11 N12 C16 . . 127.87(18) ?
C13 N12 C16 . . 123.32(19) ?
N14 C13 N12 . . 103.32(19) ?
N14 C13 S13 . . 128.73(17) ?
N12 C13 S13 . . 127.93(18) ?
C13 N14 N15 . . 113.62(18) ?
C13 N14 H14 . . 123.2 ?
N15 N14 H14 . . 123.2 ?
C11 N15 N14 . . 104.45(19) ?
N12 C16 C17 . . 113.73(19) ?
N12 C16 H16A . . 108.8 ?
C17 C16 H16A . . 108.8 ?
N12 C16 H16B . . 108.8 ?
C17 C16 H16B . . 108.8 ?
H16A C16 H16B . . 107.7 ?
C18 C17 C16 . . 124.4(3) ?
C18 C17 H17 . . 117.8 ?
C16 C17 H17 . . 117.8 ?
C17 C18 H18A . . 120.0 ?
C17 C18 H18B . . 120.0 ?
H18A C18 H18B . . 120.0 ?

loop_
_geom_bond_atom_site_label_1
_geom_bond_atom_site_label_2
_geom_bond_site_symmetry_2
_geom_bond_distance
_geom_bond_publ_flag
N1 C2 . 1.322(3) ?
N1 C10 . 1.375(3) ?
C2 C3 . 1.408(3) ?
C2 C21 . 1.492(3) ?
C21 H21A . 0.9600 ?
C21 H21B . 0.9600 ?
C21 H21C . 0.9600 ?
C3 C4 . 1.363(3) ?
C3 H3 . 0.9300 ?
C4 C5 . 1.430(3) ?
C4 C11 . 1.467(3) ?
C5 C6 . 1.411(3) ?
C5 C10 . 1.420(3) ?
C6 C7 . 1.374(4) ?
C6 H6 . 0.9300 ?
C7 C8 . 1.397(4) ?
C7 H7 . 0.9300 ?
C8 C9 . 1.357(4) ?
C8 H8 . 0.9300 ?
C9 C10 . 1.411(3) ?
C9 H9 . 0.9300 ?
C11 N15 . 1.307(3) ?
C11 N12 . 1.375(3) ?
N12 C13 . 1.377(3) ?
N12 C16 . 1.465(3) ?
C13 N14 . 1.345(3) ?
C13 S13 . 1.666(2) ?
N14 N15 . 1.357(3) ?
N14 H14 . 0.8600 ?
C16 C17 . 1.491(3) ?
C16 H16A . 0.9700 ?
C16 H16B . 0.9700 ?
C17 C18 . 1.303(4) ?
C17 H17 . 0.9300 ?
C18 H18A . 0.9300 ?
C18 H18B . 0.9300 ?

loop_
_geom_hbond_atom_site_label_D
_geom_hbond_atom_site_label_H
_geom_hbond_atom_site_label_A
_geom_hbond_site_symmetry_A
_geom_hbond_distance_DH
_geom_hbond_distance_HA
_geom_hbond_distance_DA
_geom_hbond_angle_DHA
N14 H14 N1 4_676 0.86 2.21 2.978(3) 147.8

loop_
_geom_torsion_atom_site_label_1
_geom_torsion_atom_site_label_2
_geom_torsion_atom_site_label_3
_geom_torsion_atom_site_label_4
_geom_torsion_site_symmetry_1
_geom_torsion_site_symmetry_2
_geom_torsion_site_symmetry_3
_geom_torsion_site_symmetry_4
_geom_torsion
_geom_torsion_publ_flag
C10 N1 C2 C3 . . . . 2.0(4) ?
C10 N1 C2 C21 . . . . -179.7(2) ?
N1 C2 C3 C4 . . . . -3.8(4) ?
C21 C2 C3 C4 . . . . 178.0(3) ?
C2 C3 C4 C5 . . . . 1.4(4) ?
C2 C3 C4 C11 . . . . 178.6(2) ?
C3 C4 C5 C6 . . . . -178.3(2) ?
C11 C4 C5 C6 . . . . 4.5(4) ?
C3 C4 C5 C10 . . . . 2.3(3) ?
C11 C4 C5 C10 . . . . -174.9(2) ?
C10 C5 C6 C7 . . . . 2.0(4) ?
C4 C5 C6 C7 . . . . -177.3(3) ?
C5 C6 C7 C8 . . . . -0.3(5) ?
C6 C7 C8 C9 . . . . -0.7(5) ?
C7 C8 C9 C10 . . . . -0.1(4) ?
C2 N1 C10 C9 . . . . -178.8(2) ?
C2 N1 C10 C5 . . . . 2.0(3) ?
C8 C9 C10 N1 . . . . -177.5(2) ?
C8 C9 C10 C5 . . . . 1.8(4) ?
C6 C5 C10 N1 . . . . 176.5(2) ?
C4 C5 C10 N1 . . . . -4.1(3) ?
C6 C5 C10 C9 . . . . -2.7(3) ?
C4 C5 C10 C9 . . . . 176.7(2) ?
C3 C4 C11 N15 . . . . -135.3(3) ?
C5 C4 C11 N15 . . . . 41.9(3) ?
C3 C4 C11 N12 . . . . 41.3(3) ?
C5 C4 C11 N12 . . . . -141.6(2) ?
N15 C11 N12 C13 . . . . -2.3(3) ?
C4 C11 N12 C13 . . . . -179.2(2) ?
N15 C11 N12 C16 . . . . -170.3(2) ?
C4 C11 N12 C16 . . . . 12.7(4) ?
C11 N12 C13 N14 . . . . 2.6(2) ?
C16 N12 C13 N14 . . . . 171.29(19) ?
C11 N12 C13 S13 . . . . -175.96(17) ?
C16 N12 C13 S13 . . . . -7.2(3) ?
N12 C13 N14 N15 . . . . -2.2(3) ?
S13 C13 N14 N15 . . . . 176.36(17) ?
N12 C11 N15 N14 . . . . 0.9(3) ?
C4 C11 N15 N14 . . . . 178.0(2) ?
C13 N14 N15 C11 . . . . 0.8(3) ?
C11 N12 C16 C17 . . . . -100.9(3) ?
C13 N12 C16 C17 . . . . 92.8(3) ?
N12 C16 C17 C18 . . . . 134.9(3) ?

loop_
_cod_related_entry_id
_cod_related_entry_database
_cod_related_entry_code
1 ChemSpider 3429799
